data_4338342
loop_
_publ_author_name
'Swamy P, Chinna Ayya'
'Mukherjee, Sanjoy'
'Thilagar, Pakkirisamy'

_publ_section_title
;
 Multichannel-Emissive V-Shaped Boryl-BODIPY Dyads: Synthesis, Structure,
 and Remarkably Diverse Response toward Fluoride.
;
_journal_issue 10
_journal_name_full 'Inorganic chemistry'
_journal_page_first 4813
_journal_page_last 4823
_journal_paper_doi 10.1021/ic402470a
_journal_volume 53
_journal_year 2014
_chemical_formula_moiety 'C35 H36 B2 F2 N2'
_chemical_formula_sum 'C35 H36 B2 F2 N2'
_chemical_formula_weight 544.28
_chemical_name_systematic
;
 ?
;
_space_group_IT_number 2
_symmetry_cell_setting triclinic
_symmetry_space_group_name_Hall '-P 1'
_symmetry_space_group_name_H-M 'P -1'
_atom_sites_solution_hydrogens geom
_atom_sites_solution_primary direct
_atom_sites_solution_secondary difmap
_audit_creation_method SHELXL-97
_cell_angle_alpha 80.372(9)
_cell_angle_beta 80.281(9)
_cell_angle_gamma 70.038(9)
_cell_formula_units_Z 2
_cell_length_a 8.3027(11)
_cell_length_b 11.3660(16)
_cell_length_c 16.543(2)
_cell_measurement_temperature 293(2)
_cell_volume 1436.1(3)
_computing_structure_refinement 'SHELXL-97 (Sheldrick, 2008)'
_diffrn_ambient_temperature 293(2)
_diffrn_measured_fraction_theta_full 0.884
_diffrn_measured_fraction_theta_max 0.902
_diffrn_radiation_monochromator graphite
_diffrn_radiation_source 'fine-focus sealed tube'
_diffrn_radiation_type MoK\a
_diffrn_radiation_wavelength 0.71073
_diffrn_reflns_av_R_equivalents 0.1283
_diffrn_reflns_av_sigmaI/netI 0.2896
_diffrn_reflns_limit_h_max 11
_diffrn_reflns_limit_h_min -11
_diffrn_reflns_limit_k_max 15
_diffrn_reflns_limit_k_min -16
_diffrn_reflns_limit_l_max 23
_diffrn_reflns_limit_l_min -23
_diffrn_reflns_number 26652
_diffrn_reflns_theta_full 25.00
_diffrn_reflns_theta_max 30.78
_diffrn_reflns_theta_min 1.92
_exptl_absorpt_coefficient_mu 0.078
_exptl_absorpt_correction_T_max 0.984
_exptl_absorpt_correction_T_min 0.972
_exptl_absorpt_correction_type empirical
_exptl_crystal_density_diffrn 1.259
_exptl_crystal_density_method 'not measured'
_exptl_crystal_F_000 506
_exptl_crystal_size_max 0.6
_exptl_crystal_size_mid 0.35
_exptl_crystal_size_min 0.25
_refine_diff_density_max 0.443
_refine_diff_density_min -0.389
_refine_diff_density_rms 0.079
_refine_ls_extinction_method none
_refine_ls_goodness_of_fit_ref 0.807
_refine_ls_hydrogen_treatment mixed
_refine_ls_matrix_type full
_refine_ls_number_parameters 370
_refine_ls_number_reflns 8112
_refine_ls_number_restraints 0
_refine_ls_restrained_S_all 0.807
_refine_ls_R_factor_all 0.2178
_refine_ls_R_factor_gt 0.0833
_refine_ls_shift/su_max 0.000
_refine_ls_shift/su_mean 0.000
_refine_ls_structure_factor_coef Fsqd
_refine_ls_weighting_details 'calc w=1/[\s^2^(Fo^2^)+(0.1144P)^2^+0.0000P] where P=(Fo^2^+2Fc^2^)/3'
_refine_ls_weighting_scheme calc
_refine_ls_wR_factor_gt 0.2051
_refine_ls_wR_factor_ref 0.2501
_reflns_number_gt 2753
_reflns_number_total 8112
_reflns_threshold_expression >2\s(I)
_cod_data_source_file ic402470a_si_002.cif
_cod_data_source_block 2
_cod_depositor_comments 'Adding full bibliography for 4338341--4338343.cif.'
_cod_original_sg_symbol_Hall '-p 1'
_cod_original_sg_symbol_H-M 'p -1'
_cod_database_code 4338342

loop_
_symmetry_equiv_pos_as_xyz
'x, y, z'
'-x, -y, -z'

loop_
_atom_site_label
_atom_site_type_symbol
_atom_site_fract_x
_atom_site_fract_y
_atom_site_fract_z
_atom_site_U_iso_or_equiv
_atom_site_adp_type
_atom_site_occupancy
_atom_site_symmetry_multiplicity
_atom_site_calc_flag
_atom_site_refinement_flags
C18 C 0.7332(4) 0.3725(3) 0.1870(2) 0.0237(7) Uani 1 1 d .
C4 C 1.1980(4) 0.0044(3) 0.3891(2) 0.0240(7) Uani 1 1 d .
C19 C 0.5746(4) 0.4344(3) 0.2332(2) 0.0241(7) Uani 1 1 d .
C24 C 0.6322(4) 0.2373(3) 0.0904(2) 0.0222(7) Uani 1 1 d .
C6 C 1.1597(4) -0.1940(3) 0.3757(2) 0.0247(8) Uani 1 1 d .
C14 C 0.9174(4) 0.1282(3) 0.1645(2) 0.0232(7) Uani 1 1 d .
C27 C 0.4074(4) 0.2077(3) -0.0097(2) 0.0257(8) Uani 1 1 d .
C28 C 0.4337(4) 0.1358(3) 0.0664(2) 0.0263(8) Uani 1 1 d .
H28 H 0.3752 0.0778 0.0845 0.032 Uiso 1 1 calc R
C26 C 0.4973(4) 0.2925(3) -0.0359(2) 0.0279(8) Uani 1 1 d .
H26 H 0.4826 0.3405 -0.0871 0.033 Uiso 1 1 calc R
C9 C 1.1938(5) -0.3619(4) 0.4705(2) 0.0313(8) Uani 1 1 d .
C29 C 0.5446(4) 0.1477(3) 0.1162(2) 0.0233(7) Uani 1 1 d .
C1 C 1.2630(4) 0.0515(4) 0.5020(2) 0.0285(8) Uani 1 1 d .
C12 C 1.1097(4) -0.0251(3) 0.2582(2) 0.0218(7) Uani 1 1 d .
C5 C 1.1578(4) -0.0721(3) 0.3425(2) 0.0236(7) Uani 1 1 d .
C25 C 0.6095(4) 0.3078(3) 0.0127(2) 0.0265(8) Uani 1 1 d .
C21 C 0.6890(5) 0.5934(3) 0.2592(2) 0.0277(8) Uani 1 1 d .
C7 C 1.0996(4) -0.2801(3) 0.3470(2) 0.0274(8) Uani 1 1 d .
H7 H 1.0539 -0.2689 0.2976 0.033 Uiso 1 1 calc R
C35 C 0.5658(5) 0.0649(4) 0.1982(2) 0.0301(8) Uani 1 1 d .
H35A H 0.6454 0.0833 0.2261 0.045 Uiso 1 1 calc R
H35B H 0.6095 -0.0221 0.1887 0.045 Uiso 1 1 calc R
H35C H 0.4560 0.0811 0.2317 0.045 Uiso 1 1 calc R
C2 C 1.2324(5) 0.1607(4) 0.4438(2) 0.0290(8) Uani 1 1 d .
H2 H 1.2385 0.2383 0.4512 0.035 Uiso 1 1 calc R
C3 C 1.1917(4) 0.1309(4) 0.3737(2) 0.0293(8) Uani 1 1 d .
H3 H 1.1651 0.1847 0.3254 0.035 Uiso 1 1 calc R
C16 C 1.1330(5) -0.0604(4) 0.1168(2) 0.0292(8) Uani 1 1 d .
H16 H 1.1886 -0.1092 0.0741 0.035 Uiso 1 1 calc R
C22 C 0.8430(5) 0.5335(3) 0.2130(2) 0.0295(8) Uani 1 1 d .
H22 H 0.9320 0.5679 0.2049 0.035 Uiso 1 1 calc R
C15 C 0.9986(5) 0.0483(3) 0.1024(2) 0.0270(8) Uani 1 1 d .
H15 H 0.9600 0.0700 0.0507 0.032 Uiso 1 1 calc R
C13 C 0.9781(4) 0.0902(3) 0.2418(2) 0.0232(7) Uani 1 1 d .
H13 H 0.9305 0.1423 0.2833 0.028 Uiso 1 1 calc R
C17 C 1.1855(4) -0.0972(3) 0.1940(2) 0.0256(8) Uani 1 1 d .
H17 H 1.2743 -0.1726 0.2034 0.031 Uiso 1 1 calc R
C20 C 0.5563(5) 0.5435(3) 0.2675(2) 0.0259(8) Uani 1 1 d .
H20 H 0.4512 0.5837 0.2968 0.031 Uiso 1 1 calc R
C34 C 0.2836(5) 0.1929(4) -0.0619(2) 0.0335(9) Uani 1 1 d .
H34A H 0.2344 0.1298 -0.0338 0.050 Uiso 1 1 calc R
H34B H 0.3447 0.1677 -0.1141 0.050 Uiso 1 1 calc R
H34C H 0.1932 0.2717 -0.0708 0.050 Uiso 1 1 calc R
C10 C 1.3156(5) 0.0352(4) 0.5854(2) 0.0295(8) Uani 1 1 d .
H10A H 1.3262 -0.0489 0.6112 0.044 Uiso 1 1 calc R
H10B H 1.2300 0.0947 0.6183 0.044 Uiso 1 1 calc R
H10C H 1.4246 0.0492 0.5809 0.044 Uiso 1 1 calc R
C33 C 0.7126(5) 0.3957(3) -0.0218(2) 0.0303(8) Uani 1 1 d .
H33A H 0.7831 0.3964 0.0184 0.045 Uiso 1 1 calc R
H33B H 0.6353 0.4792 -0.0345 0.045 Uiso 1 1 calc R
H33C H 0.7850 0.3671 -0.0711 0.045 Uiso 1 1 calc R
C8 C 1.1211(5) -0.3837(4) 0.4059(2) 0.0328(9) Uani 1 1 d .
H8 H 1.0926 -0.4552 0.4034 0.039 Uiso 1 1 calc R
C30 C 0.4248(5) 0.3846(4) 0.2498(2) 0.0339(9) Uani 1 1 d .
H30A H 0.4534 0.3103 0.2228 0.051 Uiso 1 1 calc R
H30B H 0.3255 0.4475 0.2289 0.051 Uiso 1 1 calc R
H30C H 0.3996 0.3640 0.3082 0.051 Uiso 1 1 calc R
C31 C 0.6655(5) 0.7115(4) 0.2964(2) 0.0351(9) Uani 1 1 d .
H31A H 0.7703 0.7325 0.2840 0.053 Uiso 1 1 calc R
H31B H 0.6379 0.6976 0.3551 0.053 Uiso 1 1 calc R
H31C H 0.5733 0.7796 0.2736 0.053 Uiso 1 1 calc R
C32 C 1.0403(5) 0.3681(4) 0.1282(2) 0.0373(10) Uani 1 1 d .
H32A H 1.0412 0.2933 0.1082 0.056 Uiso 1 1 calc R
H32B H 1.1315 0.3472 0.1622 0.056 Uiso 1 1 calc R
H32C H 1.0572 0.4284 0.0823 0.056 Uiso 1 1 calc R
C11 C 1.2450(6) -0.4465(4) 0.5463(2) 0.0402(10) Uani 1 1 d .
H11A H 1.2912 -0.4063 0.5790 0.060 Uiso 1 1 calc R
H11B H 1.3312 -0.5236 0.5317 0.060 Uiso 1 1 calc R
H11C H 1.1460 -0.4647 0.5774 0.060 Uiso 1 1 calc R
B2 B 0.7602(5) 0.2493(4) 0.1477(2) 0.0219(8) Uani 1 1 d .
B1 B 1.2899(5) -0.1847(4) 0.5060(3) 0.0289(9) Uani 1 1 d .
F1 F 1.4686(3) -0.2380(2) 0.50021(13) 0.0333(5) Uani 1 1 d .
F2 F 1.2188(3) -0.1952(2) 0.58683(12) 0.0372(6) Uani 1 1 d .
N1 N 1.2428(4) -0.0419(3) 0.46881(16) 0.0238(6) Uani 1 1 d .
N2 N 1.2159(4) -0.2473(3) 0.45213(18) 0.0254(6) Uani 1 1 d .
C23 C 0.8691(5) 0.4238(3) 0.1784(2) 0.0263(8) Uani 1 1 d .

loop_
_atom_site_aniso_label
_atom_site_aniso_U_11
_atom_site_aniso_U_22
_atom_site_aniso_U_33
_atom_site_aniso_U_23
_atom_site_aniso_U_13
_atom_site_aniso_U_12
C18 0.0205(18) 0.0188(18) 0.0272(17) -0.0029(14) -0.0044(14) 0.0005(15)
C4 0.0105(17) 0.028(2) 0.0291(17) -0.0066(15) -0.0031(13) 0.0005(14)
C19 0.0178(18) 0.0222(19) 0.0263(17) -0.0019(14) -0.0043(13) 0.0014(15)
C24 0.0142(17) 0.0188(17) 0.0264(17) -0.0097(14) -0.0016(13) 0.0067(14)
C6 0.0134(17) 0.029(2) 0.0261(17) -0.0049(15) 0.0013(13) -0.0011(15)
C14 0.0149(17) 0.0258(19) 0.0278(17) -0.0066(15) -0.0005(13) -0.0046(15)
C27 0.0197(19) 0.0223(19) 0.0296(18) -0.0087(15) -0.0020(14) 0.0023(15)
C28 0.0157(18) 0.027(2) 0.0321(18) -0.0058(16) -0.0021(14) -0.0005(15)
C26 0.0197(19) 0.027(2) 0.0257(17) -0.0022(15) -0.0041(14) 0.0064(16)
C9 0.022(2) 0.030(2) 0.037(2) -0.0022(17) 0.0014(15) -0.0051(17)
C29 0.0171(18) 0.0206(18) 0.0281(17) -0.0066(14) -0.0009(13) 0.0004(14)
C1 0.0124(17) 0.032(2) 0.038(2) -0.0139(17) -0.0005(14) -0.0009(15)
C12 0.0149(17) 0.0217(18) 0.0268(17) -0.0049(14) -0.0017(13) -0.0026(14)
C5 0.0103(16) 0.0237(19) 0.0317(18) -0.0096(15) -0.0015(13) 0.0034(14)
C25 0.0174(18) 0.0207(18) 0.0311(18) -0.0057(15) 0.0012(14) 0.0062(15)
C21 0.031(2) 0.025(2) 0.0247(17) -0.0051(15) -0.0067(15) -0.0033(17)
C7 0.0172(18) 0.027(2) 0.0344(19) -0.0074(16) -0.0026(14) -0.0018(16)
C35 0.027(2) 0.029(2) 0.0344(19) -0.0012(16) -0.0071(15) -0.0076(17)
C2 0.0193(19) 0.027(2) 0.042(2) -0.0143(17) -0.0035(15) -0.0042(16)
C3 0.0167(19) 0.034(2) 0.0336(19) -0.0039(17) -0.0050(14) -0.0033(16)
C16 0.0181(18) 0.035(2) 0.0289(18) -0.0143(16) -0.0030(14) 0.0032(16)
C22 0.027(2) 0.028(2) 0.0325(18) -0.0050(16) -0.0019(15) -0.0074(17)
C15 0.0187(18) 0.031(2) 0.0262(17) -0.0107(15) -0.0050(14) 0.0031(16)
C13 0.0188(18) 0.0251(19) 0.0235(16) -0.0080(14) 0.0019(13) -0.0041(15)
C17 0.0141(18) 0.0240(19) 0.0329(18) -0.0060(15) -0.0003(14) 0.0012(15)
C20 0.0216(19) 0.0258(19) 0.0235(17) -0.0033(14) -0.0014(14) 0.0005(16)
C34 0.026(2) 0.037(2) 0.0308(19) -0.0093(17) -0.0080(16) 0.0020(18)
C10 0.025(2) 0.033(2) 0.0287(18) -0.0093(16) -0.0036(15) -0.0037(17)
C33 0.022(2) 0.025(2) 0.0351(19) -0.0004(16) -0.0010(15) 0.0012(16)
C8 0.023(2) 0.031(2) 0.040(2) -0.0071(18) 0.0002(16) -0.0052(17)
C30 0.023(2) 0.034(2) 0.042(2) -0.0174(18) 0.0050(16) -0.0039(17)
C31 0.040(2) 0.027(2) 0.037(2) -0.0133(17) -0.0028(17) -0.0043(18)
C32 0.024(2) 0.040(2) 0.048(2) -0.0139(19) 0.0054(17) -0.0116(19)
C11 0.041(3) 0.037(2) 0.041(2) 0.0006(19) -0.0032(19) -0.014(2)
B2 0.022(2) 0.022(2) 0.0192(17) -0.0027(15) 0.0037(14) -0.0060(17)
B1 0.018(2) 0.033(2) 0.030(2) -0.0041(18) -0.0036(16) 0.0000(18)
F1 0.0181(11) 0.0364(13) 0.0401(11) -0.0064(10) -0.0080(9) 0.0008(10)
F2 0.0359(13) 0.0454(14) 0.0265(10) -0.0066(10) -0.0002(9) -0.0089(11)
N1 0.0157(15) 0.0273(17) 0.0254(14) -0.0065(12) -0.0044(11) -0.0006(13)
N2 0.0172(15) 0.0259(17) 0.0288(15) -0.0033(13) -0.0011(11) -0.0021(13)
C23 0.0203(19) 0.025(2) 0.0295(18) -0.0058(15) -0.0008(14) -0.0023(16)

loop_
_atom_type_symbol
_atom_type_description
_atom_type_scat_dispersion_real
_atom_type_scat_dispersion_imag
_atom_type_scat_source
C C 0.0033 0.0016 'International Tables Vol C Tables 4.2.6.8 and 6.1.1.4'
H H 0.0000 0.0000 'International Tables Vol C Tables 4.2.6.8 and 6.1.1.4'
N N 0.0061 0.0033 'International Tables Vol C Tables 4.2.6.8 and 6.1.1.4'
B B 0.0013 0.0007 'International Tables Vol C Tables 4.2.6.8 and 6.1.1.4'
F F 0.0171 0.0103 'International Tables Vol C Tables 4.2.6.8 and 6.1.1.4'

loop_
_geom_angle_atom_site_label_1
_geom_angle_atom_site_label_2
_geom_angle_atom_site_label_3
_geom_angle
C23 C18 C19 117.8(3)
C23 C18 B2 120.4(3)
C19 C18 B2 121.7(3)
N1 C4 C5 120.0(3)
N1 C4 C3 108.0(3)
C5 C4 C3 131.8(3)
C20 C19 C18 119.9(3)
C20 C19 C30 117.8(3)
C18 C19 C30 122.3(3)
C25 C24 C29 118.3(3)
C25 C24 B2 122.3(3)
C29 C24 B2 119.3(3)
N2 C6 C5 121.4(3)
N2 C6 C7 107.6(3)
C5 C6 C7 130.8(3)
C13 C14 C15 117.0(3)
C13 C14 B2 122.3(3)
C15 C14 B2 120.6(3)
C26 C27 C28 118.0(3)
C26 C27 C34 121.6(3)
C28 C27 C34 120.5(3)
C27 C28 C29 122.1(3)
C27 C26 C25 121.7(3)
N2 C9 C8 108.8(3)
N2 C9 C11 123.0(3)
C8 C9 C11 128.2(3)
C28 C29 C24 119.7(3)
C28 C29 C35 118.5(3)
C24 C29 C35 121.8(3)
N1 C1 C2 109.0(3)
N1 C1 C10 123.2(4)
C2 C1 C10 127.8(3)
C17 C12 C13 118.0(3)
C17 C12 C5 120.6(3)
C13 C12 C5 121.3(3)
C6 C5 C4 120.4(3)
C6 C5 C12 118.6(3)
C4 C5 C12 121.0(3)
C26 C25 C24 120.1(3)
C26 C25 C33 119.1(3)
C24 C25 C33 120.7(3)
C20 C21 C22 117.6(3)
C20 C21 C31 121.1(3)
C22 C21 C31 121.2(3)
C8 C7 C6 107.3(3)
C3 C2 C1 107.4(3)
C2 C3 C4 107.2(3)
C17 C16 C15 120.0(3)
C21 C22 C23 122.6(3)
C16 C15 C14 121.5(3)
C14 C13 C12 121.7(3)
C16 C17 C12 121.7(3)
C21 C20 C19 122.2(3)
C7 C8 C9 107.8(3)
C14 B2 C18 120.9(3)
C14 B2 C24 115.5(3)
C18 B2 C24 123.6(3)
F2 B1 F1 110.2(3)
F2 B1 N2 111.3(3)
F1 B1 N2 110.2(3)
F2 B1 N1 110.3(3)
F1 B1 N1 109.0(3)
N2 B1 N1 105.8(3)
C1 N1 C4 108.3(3)
C1 N1 B1 126.5(3)
C4 N1 B1 124.5(3)
C9 N2 C6 108.4(3)
C9 N2 B1 126.5(3)
C6 N2 B1 125.1(3)
C22 C23 C18 119.8(3)
C22 C23 C32 118.1(3)
C18 C23 C32 122.1(3)

loop_
_geom_bond_atom_site_label_1
_geom_bond_atom_site_label_2
_geom_bond_distance
C18 C23 1.415(5)
C18 C19 1.422(5)
C18 B2 1.572(5)
C4 N1 1.398(4)
C4 C5 1.404(4)
C4 C3 1.402(5)
C19 C20 1.400(5)
C19 C30 1.502(5)
C24 C25 1.401(5)
C24 C29 1.416(5)
C24 B2 1.591(5)
C6 N2 1.391(5)
C6 C5 1.399(5)
C6 C7 1.414(5)
C14 C13 1.400(5)
C14 C15 1.412(5)
C14 B2 1.563(5)
C27 C26 1.384(5)
C27 C28 1.388(5)
C27 C34 1.515(5)
C28 C29 1.387(4)
C26 C25 1.398(5)
C9 N2 1.355(5)
C9 C8 1.405(5)
C9 C11 1.475(6)
C29 C35 1.516(5)
C1 N1 1.343(4)
C1 C2 1.414(5)
C1 C10 1.480(5)
C12 C17 1.382(5)
C12 C13 1.410(5)
C12 C5 1.476(5)
C25 C33 1.511(5)
C21 C20 1.380(5)
C21 C22 1.390(5)
C21 C31 1.508(5)
C7 C8 1.378(5)
C2 C3 1.384(5)
C16 C17 1.372(5)
C16 C15 1.370(5)
C22 C23 1.393(5)
C32 C23 1.508(5)
B1 F2 1.371(5)
B1 F1 1.391(5)
B1 N2 1.541(5)
B1 N1 1.575(6)
